data_7111268
loop_
_publ_author_name
'Walsh, R. D. Bailey'
'Bradner, M. W.'
'Fleischman, S.'
'Morales, L. A.'
'Moulton, B.'
'Rodr\'iguez-Hornedo, N.'
'Zaworotko, M. J.'

_publ_section_title
;
 Crystal engineering of the composition of pharmaceutical phases
;
_journal_issue 2
_journal_name_full 'Chemical Communications'
_journal_page_first 186
_journal_paper_doi 10.1039/b208574g
_journal_year 2003
_chemical_formula_sum 'C40 H34 F2 N2 O4'
_chemical_formula_weight 644.69
_chemical_name_systematic
; 
? 
;
_space_group_IT_number 14
_symmetry_cell_setting monoclinic
_symmetry_space_group_name_Hall '-P 2yn'
_symmetry_space_group_name_H-M 'P 1 21/n 1'
_atom_sites_solution_hydrogens geom
_atom_sites_solution_primary direct
_atom_sites_solution_secondary difmap
_audit_creation_method SHELXL-97
_cell_angle_alpha 90.00
_cell_angle_beta 107.382(8)
_cell_angle_gamma 90.00
_cell_formula_units_Z 2
_cell_length_a 5.860(4)
_cell_length_b 47.49(3)
_cell_length_c 5.928(4)
_cell_measurement_temperature 200(2)
_cell_volume 1574.4(18)
_computing_cell_refinement 'Bruker SMART'
_computing_data_collection 'Bruker SMART'
_computing_data_reduction 'Bruker SHELXTL'
_computing_molecular_graphics 'Bruker SHELXTL'
_computing_publication_material 'Bruker SHELXTL'
_computing_structure_refinement 'SHELXL-97 (Sheldrick, 1997)'
_computing_structure_solution 'SHELXS-97 (Sheldrick, 1990)'
_diffrn_ambient_temperature 200(2)
_diffrn_measured_fraction_theta_full 0.887
_diffrn_measured_fraction_theta_max 0.887
_diffrn_measurement_device_type 'CCD area detector'
_diffrn_measurement_method 'phi and omega scans'
_diffrn_radiation_monochromator graphite
_diffrn_radiation_source 'fine-focus sealed tube'
_diffrn_radiation_type MoK\a
_diffrn_radiation_wavelength 0.71073
_diffrn_reflns_av_R_equivalents 0.0677
_diffrn_reflns_av_sigmaI/netI 0.0658
_diffrn_reflns_limit_h_max 5
_diffrn_reflns_limit_h_min -5
_diffrn_reflns_limit_k_max 46
_diffrn_reflns_limit_k_min -41
_diffrn_reflns_limit_l_max 5
_diffrn_reflns_limit_l_min -6
_diffrn_reflns_number 4246
_diffrn_reflns_theta_full 21.69
_diffrn_reflns_theta_max 21.69
_diffrn_reflns_theta_min 0.86
_exptl_absorpt_coefficient_mu 0.096
_exptl_absorpt_correction_T_max 1.000
_exptl_absorpt_correction_T_min 0.501
_exptl_absorpt_correction_type none
_exptl_crystal_colour colorless
_exptl_crystal_density_diffrn 1.360
_exptl_crystal_density_method 'not measured'
_exptl_crystal_description plate
_exptl_crystal_F_000 676
_exptl_crystal_size_max 0.02
_exptl_crystal_size_mid 0.5
_exptl_crystal_size_min 0.5
_refine_diff_density_max 0.285
_refine_diff_density_min -0.304
_refine_diff_density_rms 0.064
_refine_ls_extinction_method none
_refine_ls_goodness_of_fit_ref 1.230
_refine_ls_hydrogen_treatment mixed
_refine_ls_matrix_type full
_refine_ls_number_parameters 226
_refine_ls_number_reflns 1634
_refine_ls_number_restraints 0
_refine_ls_restrained_S_all 1.230
_refine_ls_R_factor_all 0.1084
_refine_ls_R_factor_gt 0.0908
_refine_ls_shift/su_max 0.000
_refine_ls_shift/su_mean 0.000
_refine_ls_structure_factor_coef Fsqd
_refine_ls_weighting_details 'calc w=1/[\s^2^(Fo^2^)+(0.0878P)^2^+2.9905P] where P=(Fo^2^+2Fc^2^)/3'
_refine_ls_weighting_scheme calc
_refine_ls_wR_factor_gt 0.2065
_refine_ls_wR_factor_ref 0.2209
_reflns_number_gt 1350
_reflns_number_total 1634
_reflns_threshold_expression >2sigma(I)
_cod_data_source_file b208574gsup1.cif
_cod_data_source_block sf6282
_cod_depositor_comments
;
The following automatic conversions were performed:

'_symmetry_cell_setting' value 'Monoclinic' changed to 'monoclinic'
according to /home/saulius/struct/CIF-dictionaries/cif_core.dic
dictionary named 'cif_core.dic' version 2.4.2 from 2011-04-26.

Automatic conversion script
Id: cif_fix_values 1891 2012-01-12 08:04:46Z andrius 
;
_cod_original_cell_volume 1574.3(19)
_cod_original_sg_symbol_H-M P2(1)/n
_cod_database_code 7111268

loop_
_symmetry_equiv_pos_as_xyz
'x, y, z'
'-x+1/2, y+1/2, -z+1/2'
'-x, -y, -z'
'x-1/2, -y-1/2, z-1/2'

loop_
_atom_site_label
_atom_site_type_symbol
_atom_site_fract_x
_atom_site_fract_y
_atom_site_fract_z
_atom_site_U_iso_or_equiv
_atom_site_adp_type
_atom_site_occupancy
_atom_site_symmetry_multiplicity
_atom_site_calc_flag
_atom_site_refinement_flags
F1 F -0.0709(9) 0.14901(9) 0.3254(9) 0.0391(14) Uani 0.70 1 d P
F1A F 0.670(2) 0.1894(3) 0.527(2) 0.048(3) Uani 0.30 1 d P
O1 O 0.7931(8) 0.08330(8) 0.7197(8) 0.0467(13) Uani 1 1 d .
H1A H 0.8096 0.0687 0.6457 0.070 Uiso 1 1 calc R
O2 O 0.4940(9) 0.05878(10) 0.7809(8) 0.0518(14) Uani 1 1 d .
C1 C 0.6117(13) 0.07983(14) 0.8074(11) 0.0383(18) Uani 1 1 d .
C2 C 0.5780(13) 0.10592(13) 0.9424(12) 0.0449(19) Uani 1 1 d .
H2A H 0.7404 0.1120 1.0412 0.054 Uiso 1 1 calc R
C3 C 0.4325(15) 0.10092(14) 1.1063(12) 0.058(2) Uani 1 1 d .
H3C H 0.4164 0.1186 1.1858 0.069 Uiso 1 1 calc R
H3A H 0.5118 0.0868 1.2245 0.069 Uiso 1 1 calc R
H3B H 0.2736 0.0941 1.0163 0.069 Uiso 1 1 calc R
C4 C 0.4798(13) 0.12922(12) 0.7607(11) 0.0380(18) Uani 1 1 d .
C5 C 0.2405(14) 0.12951(12) 0.6266(12) 0.0431(19) Uani 1 1 d .
H5A H 0.1350 0.1155 0.6527 0.052 Uiso 1 1 calc R
C6 C 0.1539(13) 0.14996(12) 0.4550(11) 0.0352(17) Uani 1 1 d .
C7 C 0.3001(12) 0.17068(12) 0.4076(11) 0.0351(17) Uani 1 1 d .
C8 C 0.5396(13) 0.17002(13) 0.5478(12) 0.0383(18) Uani 1 1 d .
C9 C 0.6268(12) 0.14985(13) 0.7192(12) 0.0403(18) Uani 1 1 d .
H9A H 0.7906 0.1502 0.8098 0.048 Uiso 1 1 calc R
C10 C 0.2121(12) 0.19185(12) 0.2172(11) 0.0362(17) Uani 1 1 d .
C11 C 0.3311(12) 0.19583(12) 0.0495(12) 0.0385(17) Uani 1 1 d .
H11A H 0.4708 0.1852 0.0590 0.046 Uiso 1 1 calc R
C12 C 0.2489(13) 0.21515(13) -0.1315(12) 0.0447(19) Uani 1 1 d .
H12A H 0.3323 0.2176 -0.2451 0.054 Uiso 1 1 calc R
C13 C 0.0457(13) 0.23088(13) -0.1478(12) 0.0440(18) Uani 1 1 d .
H13A H -0.0105 0.2441 -0.2724 0.053 Uiso 1 1 calc R
C14 C -0.0748(13) 0.22729(13) 0.0176(12) 0.0458(19) Uani 1 1 d .
H14A H -0.2136 0.2382 0.0078 0.055 Uiso 1 1 calc R
C15 C 0.0061(12) 0.20797(14) 0.1969(12) 0.0460(19) Uani 1 1 d .
H15A H -0.0791 0.2055 0.3090 0.055 Uiso 1 1 calc R
N1 N 0.8634(10) 0.04572(11) 0.4163(9) 0.0401(15) Uani 1 1 d .
C16 C 0.7492(12) 0.02134(13) 0.3554(11) 0.0400(18) Uani 1 1 d .
H16A H 0.6288 0.0164 0.4256 0.048 Uiso 1 1 calc R
C17 C 0.7972(11) 0.00289(13) 0.1951(11) 0.0345(16) Uani 1 1 d .
H17A H 0.7118 -0.0144 0.1592 0.041 Uiso 1 1 calc R
C18 C 0.9704(11) 0.00951(12) 0.0861(10) 0.0301(16) Uani 1 1 d .
C19 C 1.0868(12) 0.03494(12) 0.1481(12) 0.0405(18) Uani 1 1 d .
H19A H 1.2057 0.0406 0.0782 0.049 Uiso 1 1 calc R
C20 C 1.0301(13) 0.05214(13) 0.3120(12) 0.0435(18) Uani 1 1 d .
H20A H 1.1140 0.0694 0.3526 0.052 Uiso 1 1 calc R

loop_
_atom_site_aniso_label
_atom_site_aniso_U_11
_atom_site_aniso_U_22
_atom_site_aniso_U_33
_atom_site_aniso_U_23
_atom_site_aniso_U_13
_atom_site_aniso_U_12
F1 0.034(3) 0.040(3) 0.042(3) 0.003(2) 0.008(3) -0.006(2)
F1A 0.044(8) 0.053(8) 0.051(8) 0.007(6) 0.020(7) -0.001(7)
O1 0.063(3) 0.037(3) 0.052(3) -0.007(2) 0.035(3) 0.000(2)
O2 0.056(3) 0.040(3) 0.065(4) -0.004(2) 0.026(3) -0.007(3)
C1 0.056(5) 0.033(4) 0.034(4) 0.003(3) 0.025(4) 0.009(4)
C2 0.059(5) 0.040(4) 0.043(4) 0.000(3) 0.027(4) 0.004(3)
C3 0.095(7) 0.053(5) 0.040(5) 0.005(4) 0.041(5) 0.013(4)
C4 0.056(5) 0.036(4) 0.033(4) 0.001(3) 0.031(4) 0.008(4)
C5 0.065(6) 0.030(4) 0.047(5) -0.004(3) 0.036(4) -0.012(4)
C6 0.047(5) 0.029(4) 0.036(4) -0.002(3) 0.021(4) 0.000(3)
C7 0.048(5) 0.029(4) 0.037(4) -0.001(3) 0.027(4) 0.002(3)
C8 0.044(5) 0.037(4) 0.042(5) -0.001(4) 0.025(4) 0.001(4)
C9 0.043(5) 0.047(4) 0.038(4) 0.004(4) 0.022(4) 0.007(4)
C10 0.041(4) 0.033(4) 0.041(4) -0.003(3) 0.022(4) -0.006(3)
C11 0.046(4) 0.033(4) 0.044(4) 0.000(3) 0.024(4) 0.003(3)
C12 0.059(5) 0.045(4) 0.040(4) 0.000(4) 0.030(4) -0.003(4)
C13 0.057(5) 0.044(4) 0.033(4) 0.000(3) 0.018(4) -0.002(4)
C14 0.048(5) 0.045(4) 0.047(5) 0.000(4) 0.019(4) 0.005(4)
C15 0.052(5) 0.048(4) 0.049(5) -0.002(4) 0.030(4) -0.003(4)
N1 0.054(4) 0.033(3) 0.038(3) -0.001(3) 0.021(3) 0.008(3)
C16 0.041(5) 0.045(4) 0.041(4) 0.004(3) 0.022(4) 0.014(4)
C17 0.028(4) 0.041(4) 0.038(4) 0.005(3) 0.014(3) 0.003(3)
C18 0.040(4) 0.024(4) 0.027(4) 0.002(3) 0.012(3) 0.009(3)
C19 0.045(4) 0.036(4) 0.049(4) -0.002(3) 0.028(4) 0.007(3)
C20 0.053(5) 0.034(4) 0.051(5) 0.003(3) 0.026(4) 0.001(3)

loop_
_atom_type_symbol
_atom_type_description
_atom_type_scat_dispersion_real
_atom_type_scat_dispersion_imag
_atom_type_scat_source
C C 0.0033 0.0016 'International Tables Vol C Tables 4.2.6.8 and 6.1.1.4'
H H 0.0000 0.0000 'International Tables Vol C Tables 4.2.6.8 and 6.1.1.4'
N N 0.0061 0.0033 'International Tables Vol C Tables 4.2.6.8 and 6.1.1.4'
O O 0.0106 0.0060 'International Tables Vol C Tables 4.2.6.8 and 6.1.1.4'
F F 0.0171 0.0103 'International Tables Vol C Tables 4.2.6.8 and 6.1.1.4'

loop_
_geom_angle_atom_site_label_1
_geom_angle_atom_site_label_2
_geom_angle_atom_site_label_3
_geom_angle
_geom_angle_site_symmetry_3
O2 C1 O1 123.4(6) .
O2 C1 C2 126.1(6) .
O1 C1 C2 110.6(6) .
C3 C2 C1 113.8(6) .
C3 C2 C4 113.9(6) .
C1 C2 C4 107.4(5) .
C9 C4 C5 118.0(6) .
C9 C4 C2 121.1(7) .
C5 C4 C2 120.8(6) .
C6 C5 C4 120.8(6) .
F1 C6 C7 118.6(6) .
F1 C6 C5 119.2(6) .
C7 C6 C5 122.1(7) .
C6 C7 C8 115.7(6) .
C6 C7 C10 122.6(6) .
C8 C7 C10 121.7(6) .
F1A C8 C9 119.4(9) .
F1A C8 C7 117.8(8) .
C9 C8 C7 122.5(6) .
C4 C9 C8 120.8(7) .
C11 C10 C15 117.9(6) .
C11 C10 C7 120.1(6) .
C15 C10 C7 122.0(6) .
C12 C11 C10 120.8(6) .
C13 C12 C11 120.3(6) .
C14 C13 C12 119.7(6) .
C15 C14 C13 120.0(6) .
C14 C15 C10 121.2(6) .
C16 N1 C20 116.7(5) .
N1 C16 C17 123.3(6) .
C16 C17 C18 120.1(6) .
C19 C18 C17 116.4(5) .
C19 C18 C18 121.2(7) 3_755
C17 C18 C18 122.4(7) 3_755
C18 C19 C20 120.0(6) .
N1 C20 C19 123.5(6) .

loop_
_geom_bond_atom_site_label_1
_geom_bond_atom_site_label_2
_geom_bond_distance
_geom_bond_site_symmetry_2
F1 C6 1.313(8) .
F1A C8 1.225(13) .
O1 C1 1.325(8) .
O2 C1 1.198(7) .
C1 C2 1.520(9) .
C2 C3 1.491(9) .
C2 C4 1.532(9) .
C4 C9 1.375(9) .
C4 C5 1.390(9) .
C5 C6 1.388(9) .
C6 C7 1.388(8) .
C7 C8 1.401(9) .
C7 C10 1.484(9) .
C8 C9 1.379(9) .
C10 C11 1.387(8) .
C10 C15 1.404(9) .
C11 C12 1.384(9) .
C12 C13 1.384(9) .
C13 C14 1.379(9) .
C14 C15 1.377(9) .
N1 C16 1.332(8) .
N1 C20 1.339(8) .
C16 C17 1.382(8) .
C17 C18 1.392(8) .
C18 C19 1.382(8) .
C18 C18 1.480(11) 3_755
C19 C20 1.383(9) .

loop_
_geom_torsion_atom_site_label_1
_geom_torsion_atom_site_label_2
_geom_torsion_atom_site_label_3
_geom_torsion_atom_site_label_4
_geom_torsion
_geom_torsion_site_symmetry_1
_geom_torsion_site_symmetry_4
O2 C1 C2 C3 17.8(10) . .
O1 C1 C2 C3 -162.1(6) . .
O2 C1 C2 C4 -109.2(7) . .
O1 C1 C2 C4 70.8(7) . .
C3 C2 C4 C9 132.8(7) . .
C1 C2 C4 C9 -100.2(7) . .
C3 C2 C4 C5 -49.6(8) . .
C1 C2 C4 C5 77.4(7) . .
C9 C4 C5 C6 0.4(9) . .
C2 C4 C5 C6 -177.3(5) . .
C4 C5 C6 F1 177.5(5) . .
C4 C5 C6 C7 0.7(9) . .
F1 C6 C7 C8 -178.2(5) . .
C5 C6 C7 C8 -1.4(8) . .
F1 C6 C7 C10 0.3(9) . .
C5 C6 C7 C10 177.1(5) . .
C6 C7 C8 F1A -173.4(8) . .
C10 C7 C8 F1A 8.1(10) . .
C6 C7 C8 C9 1.1(9) . .
C10 C7 C8 C9 -177.4(5) . .
C5 C4 C9 C8 -0.7(9) . .
C2 C4 C9 C8 177.0(5) . .
F1A C8 C9 C4 174.3(8) . .
C7 C8 C9 C4 -0.1(9) . .
C6 C7 C10 C11 -127.6(7) . .
C8 C7 C10 C11 50.9(9) . .
C6 C7 C10 C15 51.1(9) . .
C8 C7 C10 C15 -130.4(7) . .
C15 C10 C11 C12 0.1(10) . .
C7 C10 C11 C12 178.9(6) . .
C10 C11 C12 C13 0.0(10) . .
C11 C12 C13 C14 0.1(10) . .
C12 C13 C14 C15 -0.5(10) . .
C13 C14 C15 C10 0.7(10) . .
C11 C10 C15 C14 -0.5(10) . .
C7 C10 C15 C14 -179.2(6) . .
C20 N1 C16 C17 0.7(9) . .
N1 C16 C17 C18 -0.8(10) . .
C16 C17 C18 C19 0.1(9) . .
C16 C17 C18 C18 179.8(7) . 3_755
C17 C18 C19 C20 0.5(9) . .
C18 C18 C19 C20 -179.1(7) 3_755 .
C16 N1 C20 C19 0.0(10) . .
C18 C19 C20 N1 -0.6(10) . .
